data_4022160
loop_
_publ_author_name
'Michael Z\"ollinger'
'Peter Mayer'
'Thomas Lindel'

_publ_contact_author_address
;
Department of Chemistry and Biochemistry
Ludwig Maximilian University
Butenandtstrasse 5-13 (Haus F)
D-81377 Munich
Germany
;
_publ_contact_author_email thomas.lindel@cup.uni-muenchen.de
_publ_contact_author_fax '+49 089-2180-77734'
_publ_contact_author_name 'Thomas Lindel'
_publ_section_title
;
 Total Synthesis of the Cytostatic Marine Natural Product
 Dibromophakellstatin via Three-Component Imidazolidinone Anellation
;
_journal_name_full 'Journal of Organic Chemistry'
_journal_page_first 9431
_journal_page_last 9439
_journal_paper_doi 10.1021/jo061813u
_journal_volume 71
_journal_year 2006
_chemical_formula_moiety 'C17 H15 Br2 N3 O3 S'
_chemical_formula_sum 'C17 H15 Br2 N3 O3 S'
_chemical_formula_weight 501.193
_space_group_IT_number 14
_symmetry_cell_setting monoclinic
_symmetry_space_group_name_Hall '-P 2ybc'
_symmetry_space_group_name_H-M 'P 1 21/c 1'
_atom_sites_solution_hydrogens geom
_atom_sites_solution_primary direct
_atom_sites_solution_secondary difmap
_audit_author_name 'Mayer, P.'
_audit_block_code C17H15Br2N3O3S_jn435_lindel
_audit_creation_date 19-Oct-05
_audit_creation_method 'form98_non/compatible with shelxl97-2'
_audit_update_record 06-Jul-06
_cell_angle_alpha 90.00
_cell_angle_beta 102.5416(10)
_cell_angle_gamma 90.00
_cell_formula_units_Z 4
_cell_length_a 10.6216(2)
_cell_length_b 13.0861(3)
_cell_length_c 13.6532(3)
_cell_measurement_reflns_used 3794
_cell_measurement_temperature 200(2)
_cell_measurement_theta_max 26.022
_cell_measurement_theta_min 3.134
_cell_volume 1852.45(7)
_computing_cell_refinement 'HKL Scalepack (Otwinowski & Minor 1997)'
_computing_data_collection 'Collect (Nonius BV, 1997-2000)'
_computing_data_reduction 'HKL Denzo and Scalepack (Otwinowski & Minor 1997)'
_computing_structure_refinement 'SHELXL-97 (G. M. Sheldrick. University of G\"ottingen, 97-2 version)'
_computing_structure_solution
;
A. Altomare, M. C. Burla, M. Camalli, G. L. Cascarano, C. Giacovazzo, A.
Guagliardi, A. G. G. Moliterni, G. Polidori, R. Spagna: SIR97: a new tool for
crystal structure determination and refinement; J. Appl. Crystallogr. 1999,
32, 115-119.
;
_diffrn_ambient_temperature 200(2)
_diffrn_detector_area_resol_mean 9
_diffrn_measured_fraction_theta_full 0.998
_diffrn_measured_fraction_theta_max 0.998
_diffrn_measurement_device '95mm CCD camera on \k-goniostat'
_diffrn_measurement_device_type KappaCCD
_diffrn_measurement_method omega-scan
_diffrn_orient_matrix_type 'by Nonius Collect from scalepack cell'
_diffrn_orient_matrix_UB_11 -0.0824213
_diffrn_orient_matrix_UB_12 -0.0327691
_diffrn_orient_matrix_UB_13 0.0075363
_diffrn_orient_matrix_UB_21 0.0463112
_diffrn_orient_matrix_UB_22 -0.0334192
_diffrn_orient_matrix_UB_23 0.0635165
_diffrn_orient_matrix_UB_31 -0.0190907
_diffrn_orient_matrix_UB_32 0.0604061
_diffrn_orient_matrix_UB_33 0.0392282
_diffrn_radiation_collimation 0.25
_diffrn_radiation_monochromator graphite
_diffrn_radiation_source 'rotating anode'
_diffrn_radiation_type MoK\a
_diffrn_radiation_wavelength 0.71073
_diffrn_reflns_av_R_equivalents 0.0307
_diffrn_reflns_av_sigmaI/netI 0.0415
_diffrn_reflns_limit_h_max 13
_diffrn_reflns_limit_h_min -13
_diffrn_reflns_limit_k_max 16
_diffrn_reflns_limit_k_min -16
_diffrn_reflns_limit_l_max 16
_diffrn_reflns_limit_l_min -16
_diffrn_reflns_number 7082
_diffrn_reflns_theta_full 26.02
_diffrn_reflns_theta_max 26.02
_diffrn_reflns_theta_min 3.15
_diffrn_source_current 45.00
_diffrn_source_power 2.250
_diffrn_source_type 'FR 591 generator'
_diffrn_source_voltage 50.00
_exptl_absorpt_coefficient_mu 4.511
_exptl_absorpt_correction_type none
_exptl_crystal_colour colourless
_exptl_crystal_density_diffrn 1.79711(7)
_exptl_crystal_density_method 'not measured'
_exptl_crystal_description block
_exptl_crystal_F_000 992
_exptl_crystal_size_max 0.17
_exptl_crystal_size_mid 0.12
_exptl_crystal_size_min 0.07
_refine_diff_density_max 1.386
_refine_diff_density_min -1.407
_refine_diff_density_rms 0.083
_refine_ls_extinction_method none
_refine_ls_goodness_of_fit_ref 1.030
_refine_ls_hydrogen_treatment refall
_refine_ls_matrix_type full
_refine_ls_number_parameters 295
_refine_ls_number_reflns 3635
_refine_ls_number_restraints 0
_refine_ls_restrained_S_all 1.030
_refine_ls_R_factor_all 0.0650
_refine_ls_R_factor_gt 0.0431
_refine_ls_shift/su_max 0.001
_refine_ls_shift/su_mean 0.000
_refine_ls_structure_factor_coef Fsqd
_refine_ls_weighting_details 'calc w=1/[\s^2^(Fo^2^)+(0.0409P)^2^+3.4344P] where P=(Fo^2^+2Fc^2^)/3'
_refine_ls_weighting_scheme calc
_refine_ls_wR_factor_gt 0.0971
_refine_ls_wR_factor_ref 0.1077
_reflns_number_gt 2722
_reflns_number_total 3635
_reflns_threshold_expression >2sigma(I)
_cod_data_source_file jo061813urom20060901_080119.cif
_cod_original_sg_symbol_H-M 'P 21/c'
_cod_database_code 4022160

loop_
_symmetry_equiv_pos_as_xyz
'x, y, z'
'-x, y+1/2, -z+1/2'
'-x, -y, -z'
'x, -y-1/2, z-1/2'

loop_
_atom_site_label
_atom_site_type_symbol
_atom_site_fract_x
_atom_site_fract_y
_atom_site_fract_z
_atom_site_U_iso_or_equiv
_atom_site_adp_type
_atom_site_occupancy
_atom_site_symmetry_multiplicity
_atom_site_calc_flag
Br1 Br 0.92968(4) 0.37557(5) 0.89008(3) 0.05523(18) Uani 1 1 d
Br2 Br 1.07576(4) 0.23147(6) 1.10243(4) 0.0772(2) Uani 1 1 d
S1 S 0.62560(10) 0.51367(8) 0.82038(7) 0.0366(2) Uani 1 1 d
O1 O 0.5325(3) 0.1426(2) 1.10533(19) 0.0455(8) Uani 1 1 d
O2 O 0.6700(3) 0.5336(2) 0.9256(2) 0.0474(8) Uani 1 1 d
O3 O 0.6895(3) 0.5571(2) 0.7483(2) 0.0506(8) Uani 1 1 d
N1 N 0.7107(3) 0.2881(2) 0.9546(2) 0.0256(7) Uani 1 1 d
N2 N 0.4653(3) 0.2270(2) 0.9585(2) 0.0285(7) Uani 1 1 d
N3 N 0.6334(3) 0.3892(2) 0.8051(2) 0.0275(7) Uani 1 1 d
H3 H 0.611(4) 0.369(3) 0.745(3) 0.026(10) Uiso 1 1 d
C1 C 0.8415(4) 0.2993(3) 0.9684(3) 0.0343(9) Uani 1 1 d
C2 C 0.8990(4) 0.2430(4) 1.0521(3) 0.0400(10) Uani 1 1 d
C3 C 0.8033(4) 0.1965(4) 1.0917(3) 0.0379(10) Uani 1 1 d
H3A H 0.815(4) 0.154(3) 1.147(3) 0.043(12) Uiso 1 1 d
C4 C 0.6878(4) 0.2237(3) 1.0309(3) 0.0298(8) Uani 1 1 d
C5 C 0.5589(4) 0.1953(3) 1.0366(3) 0.0306(8) Uani 1 1 d
C6 C 0.6050(3) 0.3231(3) 0.8786(2) 0.0239(7) Uani 1 1 d
C7 C 0.4868(3) 0.2892(3) 0.8811(2) 0.0239(7) Uani 1 1 d
C8 C 0.3605(4) 0.3010(3) 0.8070(3) 0.0293(8) Uani 1 1 d
H8A H 0.360(3) 0.247(3) 0.753(3) 0.017(8) Uiso 1 1 d
H8B H 0.352(3) 0.357(3) 0.777(3) 0.019(10) Uiso 1 1 d
C9 C 0.2622(4) 0.2803(4) 0.8710(4) 0.0426(11) Uani 1 1 d
H9A H 0.243(4) 0.341(4) 0.902(3) 0.038(12) Uiso 1 1 d
H9B H 0.192(4) 0.256(3) 0.834(3) 0.039(12) Uiso 1 1 d
C10 C 0.3276(4) 0.2040(4) 0.9492(3) 0.0391(10) Uani 1 1 d
H10A H 0.310(4) 0.209(3) 1.017(3) 0.025(9) Uiso 1 1 d
H10B H 0.315(4) 0.133(3) 0.932(3) 0.027(10) Uiso 1 1 d
C11 C 0.4603(4) 0.5453(3) 0.7862(3) 0.0367(9) Uani 1 1 d
C12 C 0.3881(5) 0.5534(3) 0.8588(3) 0.0466(11) Uani 1 1 d
H12 H 0.435(4) 0.549(4) 0.928(4) 0.051(13) Uiso 1 1 d
C13 C 0.2559(5) 0.5634(4) 0.8302(4) 0.0507(12) Uani 1 1 d
H13 H 0.209(5) 0.563(4) 0.885(4) 0.063(15) Uiso 1 1 d
C14 C 0.1932(5) 0.5669(3) 0.7293(4) 0.0468(11) Uani 1 1 d
C15 C 0.2679(5) 0.5610(3) 0.6578(4) 0.0447(11) Uani 1 1 d
H15 H 0.232(4) 0.562(3) 0.586(3) 0.042(12) Uiso 1 1 d
C16 C 0.4001(5) 0.5498(3) 0.6844(3) 0.0410(10) Uani 1 1 d
H16 H 0.443(4) 0.543(3) 0.640(3) 0.026(11) Uiso 1 1 d
C17 C 0.0485(6) 0.5752(6) 0.6991(6) 0.0689(17) Uani 1 1 d
H17A H 0.009(9) 0.576(6) 0.751(7) 0.14(4) Uiso 1 1 d
H17B H 0.008(8) 0.533(6) 0.649(6) 0.12(3) Uiso 1 1 d
H17C H 0.028(7) 0.631(6) 0.670(6) 0.11(3) Uiso 1 1 d

loop_
_atom_site_aniso_label
_atom_site_aniso_U_11
_atom_site_aniso_U_22
_atom_site_aniso_U_33
_atom_site_aniso_U_23
_atom_site_aniso_U_13
_atom_site_aniso_U_12
Br1 0.0317(2) 0.0860(4) 0.0498(3) 0.0066(3) 0.0128(2) -0.0098(2)
Br2 0.0280(3) 0.1538(7) 0.0450(3) 0.0044(3) -0.0028(2) 0.0215(3)
S1 0.0489(6) 0.0300(5) 0.0285(5) 0.0009(4) 0.0029(4) -0.0080(5)
O1 0.0538(18) 0.057(2) 0.0239(14) 0.0120(13) 0.0051(12) -0.0118(15)
O2 0.063(2) 0.0397(18) 0.0340(16) -0.0095(13) -0.0007(14) -0.0099(15)
O3 0.058(2) 0.0450(19) 0.0485(18) 0.0145(15) 0.0114(15) -0.0136(15)
N1 0.0243(15) 0.0307(17) 0.0204(14) -0.0017(13) 0.0015(12) 0.0011(13)
N2 0.0289(16) 0.0338(18) 0.0225(15) 0.0014(13) 0.0050(12) -0.0039(13)
N3 0.0335(17) 0.0303(17) 0.0183(15) -0.0025(13) 0.0049(13) -0.0026(14)
C1 0.0238(18) 0.053(3) 0.0264(19) -0.0055(18) 0.0050(15) 0.0017(17)
C2 0.029(2) 0.060(3) 0.028(2) -0.0065(19) 0.0003(16) 0.0091(19)
C3 0.039(2) 0.048(3) 0.0229(19) 0.0022(19) -0.0014(16) 0.0122(19)
C4 0.035(2) 0.036(2) 0.0180(16) 0.0005(15) 0.0048(15) 0.0048(17)
C5 0.036(2) 0.032(2) 0.0219(18) 0.0006(16) 0.0032(15) -0.0014(17)
C6 0.0267(18) 0.0262(19) 0.0180(16) -0.0002(14) 0.0030(13) 0.0017(15)
C7 0.0263(18) 0.0273(19) 0.0181(16) -0.0022(14) 0.0047(13) 0.0016(15)
C8 0.028(2) 0.029(2) 0.0279(19) 0.0011(18) -0.0012(15) 0.0020(16)
C9 0.022(2) 0.060(3) 0.045(2) -0.006(2) 0.0036(18) -0.004(2)
C10 0.033(2) 0.053(3) 0.033(2) 0.000(2) 0.0101(17) -0.0116(19)
C11 0.055(3) 0.0207(19) 0.033(2) 0.0016(16) 0.0057(19) 0.0032(18)
C12 0.068(3) 0.037(3) 0.033(2) -0.0078(19) 0.009(2) 0.011(2)
C13 0.068(3) 0.044(3) 0.044(3) -0.006(2) 0.020(2) 0.012(2)
C14 0.055(3) 0.031(2) 0.055(3) 0.004(2) 0.013(2) 0.014(2)
C15 0.057(3) 0.035(2) 0.039(2) 0.010(2) 0.004(2) 0.007(2)
C16 0.060(3) 0.033(2) 0.031(2) 0.0073(18) 0.011(2) 0.006(2)
C17 0.057(3) 0.073(5) 0.076(4) 0.007(4) 0.013(3) 0.015(3)

loop_
_atom_type_symbol
_atom_type_description
_atom_type_scat_dispersion_real
_atom_type_scat_dispersion_imag
_atom_type_scat_source
C C 0.0033 0.0016 'International Tables Vol C Tables 4.2.6.8 and 6.1.1.4'
H H 0.0000 0.0000 'International Tables Vol C Tables 4.2.6.8 and 6.1.1.4'
N N 0.0061 0.0033 'International Tables Vol C Tables 4.2.6.8 and 6.1.1.4'
O O 0.0106 0.0060 'International Tables Vol C Tables 4.2.6.8 and 6.1.1.4'
S S 0.1246 0.1234 'International Tables Vol C Tables 4.2.6.8 and 6.1.1.4'
Br Br -0.2901 2.4595 'International Tables Vol C Tables 4.2.6.8 and 6.1.1.4'

loop_
_exptl_crystal_face_index_h
_exptl_crystal_face_index_k
_exptl_crystal_face_index_l
_exptl_crystal_face_perp_dist
0 -1 0 0.030000
0 1 0 0.040000
-4 0 1 0.090000
4 0 1 0.060000
15 0 -14 0.070000
0 0 1 0.060000
0 0 -1 0.060000

loop_
_geom_angle_atom_site_label_1
_geom_angle_atom_site_label_2
_geom_angle_atom_site_label_3
_geom_angle
O3 S1 O2 121.00(19)
O3 S1 N3 105.17(18)
O2 S1 N3 106.99(17)
O3 S1 C11 108.54(19)
O2 S1 C11 108.3(2)
N3 S1 C11 105.86(18)
C1 N1 C4 107.3(3)
C1 N1 C6 132.8(3)
C4 N1 C6 119.8(3)
C5 N2 C7 124.2(3)
C5 N2 C10 123.5(3)
C7 N2 C10 112.2(3)
C6 N3 S1 119.5(3)
C6 N3 H3 116(3)
S1 N3 H3 115(3)
N1 C1 C2 108.0(3)
N1 C1 Br1 127.0(3)
C2 C1 Br1 125.0(3)
C1 C2 C3 109.0(3)
C1 C2 Br2 125.2(3)
C3 C2 Br2 125.8(3)
C4 C3 C2 106.5(4)
C4 C3 H3A 126(3)
C2 C3 H3A 127(3)
C3 C4 N1 109.2(3)
C3 C4 C5 129.7(4)
N1 C4 C5 121.1(3)
O1 C5 N2 121.0(4)
O1 C5 C4 123.9(3)
N2 C5 C4 115.1(3)
C7 C6 N3 124.8(3)
C7 C6 N1 117.9(3)
N3 C6 N1 117.3(3)
C6 C7 N2 121.5(3)
C6 C7 C8 130.8(3)
N2 C7 C8 107.6(3)
C7 C8 C9 102.6(3)
C7 C8 H8A 106.0(19)
C9 C8 H8A 113.1(19)
C7 C8 H8B 114(3)
C9 C8 H8B 115(3)
H8A C8 H8B 106(3)
C10 C9 C8 104.8(3)
C10 C9 H9A 110(3)
C8 C9 H9A 111(3)
C10 C9 H9B 112(3)
C8 C9 H9B 110(3)
H9A C9 H9B 109(4)
N2 C10 C9 102.8(3)
N2 C10 H10A 107(2)
C9 C10 H10A 118(2)
N2 C10 H10B 108(2)
C9 C10 H10B 116(2)
H10A C10 H10B 105(3)
C12 C11 C16 120.3(4)
C12 C11 S1 120.2(3)
C16 C11 S1 119.1(3)
C13 C12 C11 119.5(4)
C13 C12 H12 124(3)
C11 C12 H12 117(3)
C12 C13 C14 121.4(5)
C12 C13 H13 116(3)
C14 C13 H13 122(3)
C15 C14 C13 118.1(5)
C15 C14 C17 121.0(5)
C13 C14 C17 120.9(5)
C16 C15 C14 121.7(4)
C16 C15 H15 115(3)
C14 C15 H15 123(3)
C15 C16 C11 119.0(4)
C15 C16 H16 120(3)
C11 C16 H16 121(3)
C14 C17 H17A 114(6)
C14 C17 H17B 117(5)
H17A C17 H17B 112(7)
C14 C17 H17C 110(5)
H17A C17 H17C 104(7)
H17B C17 H17C 98(7)

loop_
_geom_bond_atom_site_label_1
_geom_bond_atom_site_label_2
_geom_bond_distance
Br1 C1 1.858(4)
Br2 C2 1.860(4)
S1 O3 1.429(3)
S1 O2 1.435(3)
S1 N3 1.646(3)
S1 C11 1.766(4)
O1 C5 1.245(4)
N1 C1 1.369(5)
N1 C4 1.402(5)
N1 C6 1.429(4)
N2 C5 1.355(5)
N2 C7 1.392(5)
N2 C10 1.472(5)
N3 C6 1.407(5)
N3 H3 0.85(4)
C1 C2 1.385(6)
C2 C3 1.391(6)
C3 C4 1.371(5)
C3 H3A 0.92(5)
C4 C5 1.436(5)
C6 C7 1.339(5)
C7 C8 1.503(5)
C8 C9 1.524(6)
C8 H8A 1.03(4)
C8 H8B 0.83(4)
C9 C10 1.515(7)
C9 H9A 0.95(5)
C9 H9B 0.87(5)
C10 H10A 0.98(4)
C10 H10B 0.96(4)
C11 C12 1.382(6)
C11 C16 1.399(6)
C12 C13 1.380(7)
C12 H12 0.97(5)
C13 C14 1.394(7)
C13 H13 0.99(5)
C14 C15 1.388(7)
C14 C17 1.506(8)
C15 C16 1.380(7)
C15 H15 0.97(5)
C16 H16 0.84(4)
C17 H17A 0.90(10)
C17 H17B 0.91(8)
C17 H17C 0.84(8)

loop_
_geom_hbond_atom_site_label_D
_geom_hbond_atom_site_label_H
_geom_hbond_atom_site_label_A
_geom_hbond_distance_DH
_geom_hbond_distance_HA
_geom_hbond_distance_DA
_geom_hbond_angle_DHA
_geom_hbond_site_symmetry_A
N3 H3 O1 0.85(4) 1.91(4) 2.737(4) 164(4) 4_565

loop_
_geom_torsion_atom_site_label_1
_geom_torsion_atom_site_label_2
_geom_torsion_atom_site_label_3
_geom_torsion_atom_site_label_4
_geom_torsion
O3 S1 N3 C6 166.0(3)
O2 S1 N3 C6 36.2(3)
C11 S1 N3 C6 -79.2(3)
C4 N1 C1 C2 -0.2(4)
C6 N1 C1 C2 -176.0(4)
C4 N1 C1 Br1 179.7(3)
C6 N1 C1 Br1 3.9(6)
N1 C1 C2 C3 -0.4(5)
Br1 C1 C2 C3 179.7(3)
N1 C1 C2 Br2 179.3(3)
Br1 C1 C2 Br2 -0.6(6)
C1 C2 C3 C4 0.8(5)
Br2 C2 C3 C4 -178.9(3)
C2 C3 C4 N1 -0.9(5)
C2 C3 C4 C5 178.7(4)
C1 N1 C4 C3 0.7(4)
C6 N1 C4 C3 177.2(3)
C1 N1 C4 C5 -179.0(3)
C6 N1 C4 C5 -2.5(5)
C7 N2 C5 O1 177.4(4)
C10 N2 C5 O1 1.1(6)
C7 N2 C5 C4 -4.9(5)
C10 N2 C5 C4 178.7(4)
C3 C4 C5 O1 4.0(7)
N1 C4 C5 O1 -176.3(4)
C3 C4 C5 N2 -173.5(4)
N1 C4 C5 N2 6.1(5)
S1 N3 C6 C7 87.6(4)
S1 N3 C6 N1 -93.9(3)
C1 N1 C6 C7 172.7(4)
C4 N1 C6 C7 -2.7(5)
C1 N1 C6 N3 -5.8(6)
C4 N1 C6 N3 178.8(3)
N3 C6 C7 N2 -177.5(3)
N1 C6 C7 N2 4.1(5)
N3 C6 C7 C8 6.7(6)
N1 C6 C7 C8 -171.8(4)
C5 N2 C7 C6 -0.1(6)
C10 N2 C7 C6 176.6(4)
C5 N2 C7 C8 176.5(3)
C10 N2 C7 C8 -6.7(4)
C6 C7 C8 C9 -159.9(4)
N2 C7 C8 C9 23.8(4)
C7 C8 C9 C10 -31.7(5)
C5 N2 C10 C9 163.3(4)
C7 N2 C10 C9 -13.5(5)
C8 C9 C10 N2 27.7(5)
O3 S1 C11 C12 -152.0(4)
O2 S1 C11 C12 -18.9(4)
N3 S1 C11 C12 95.5(4)
O3 S1 C11 C16 35.7(4)
O2 S1 C11 C16 168.8(3)
N3 S1 C11 C16 -76.8(4)
C16 C11 C12 C13 1.5(7)
S1 C11 C12 C13 -170.7(4)
C11 C12 C13 C14 -0.8(7)
C12 C13 C14 C15 -0.7(7)
C12 C13 C14 C17 178.4(5)
C13 C14 C15 C16 1.4(7)
C17 C14 C15 C16 -177.7(5)
C14 C15 C16 C11 -0.7(7)
C12 C11 C16 C15 -0.8(6)
S1 C11 C16 C15 171.4(3)

loop_
_reflns_scale_group_code
_reflns_scale_meas_F
1 1.0

loop_
_cod_related_entry_id
_cod_related_entry_database
_cod_related_entry_code
1 ChemSpider 17254691
